data_7127602
loop_
_publ_author_name
'Lu, Zixiu'
'Zhang, Fangfang'
'Tudi, Abudukadi'
'Yang, Zhihua'
'Pan, Shilie'

_publ_section_title
;
 RbB<sub>3</sub>O<sub>4</sub>F<sub>2</sub>: a rubidium fluorooxoborate
 with an unprecedented
 [B<sub>3</sub>O<sub>5</sub>F<sub>2</sub>]<sup>3-</sup> functionalized
 unit and a large birefringence.
;
_journal_issue 97
_journal_name_full 'Chemical communications (Cambridge, England)'
_journal_page_first 15333
_journal_page_last 15336
_journal_paper_doi 10.1039/d0cc06851a
_journal_volume 56
_journal_year 2020
_chemical_formula_sum 'B3 F2 O4 Rb'
_chemical_formula_weight 219.90
_space_group_crystal_system monoclinic
_space_group_IT_number 14
_space_group_name_Hall '-P 2ybc'
_space_group_name_H-M_alt 'P 1 21/c 1'
_audit_creation_method SHELXL-2013
_audit_update_record
;
2020-08-25 deposited with the CCDC.	2020-11-11 downloaded from the CCDC.
;
_cell_angle_alpha 90
_cell_angle_beta 118.95
_cell_angle_gamma 90
_cell_formula_units_Z 4
_cell_length_a 4.698(10)
_cell_length_b 17.770(10)
_cell_length_c 7.328(12)
_cell_measurement_reflns_used 316
_cell_measurement_temperature 293(2)
_cell_measurement_theta_max 19.72
_cell_measurement_theta_min 2.29
_cell_volume 535.3(15)
_computing_cell_refinement 'Bruker SMART'
_computing_data_collection 'Bruker SMART'
_computing_data_reduction 'Bruker SAINT'
_computing_molecular_graphics 'Bruker SHELXTL'
_computing_publication_material 'Bruker SHELXTL'
_computing_structure_refinement 'SHELXL-2013 (Sheldrick, 2013)'
_computing_structure_solution 'Bruker SHELXTL'
_diffrn_ambient_temperature 293(2)
_diffrn_measured_fraction_theta_full 0.999
_diffrn_measured_fraction_theta_max 0.983
_diffrn_measurement_device_type 'CCD area detector'
_diffrn_measurement_method 'phi and omega scans'
_diffrn_radiation_type MoK\a
_diffrn_radiation_wavelength 0.71073
_diffrn_reflns_av_R_equivalents 0.0725
_diffrn_reflns_av_unetI/netI 0.0957
_diffrn_reflns_Laue_measured_fraction_full 0.999
_diffrn_reflns_Laue_measured_fraction_max 0.983
_diffrn_reflns_limit_h_max 5
_diffrn_reflns_limit_h_min -6
_diffrn_reflns_limit_k_max 14
_diffrn_reflns_limit_k_min -22
_diffrn_reflns_limit_l_max 9
_diffrn_reflns_limit_l_min -9
_diffrn_reflns_number 3167
_diffrn_reflns_point_group_measured_fraction_full 0.999
_diffrn_reflns_point_group_measured_fraction_max 0.983
_diffrn_reflns_theta_full 25.242
_diffrn_reflns_theta_max 27.320
_diffrn_reflns_theta_min 2.292
_exptl_absorpt_coefficient_mu 9.230
_exptl_absorpt_correction_type none
_exptl_crystal_colour colourless
_exptl_crystal_density_diffrn 2.728
_exptl_crystal_density_meas 2.728
_exptl_crystal_description block
_exptl_crystal_F_000 408
_exptl_crystal_size_max 0.176
_exptl_crystal_size_mid 0.168
_exptl_crystal_size_min 0.153
_refine_diff_density_max 0.768
_refine_diff_density_min -0.721
_refine_diff_density_rms 0.169
_refine_ls_extinction_coef 0.0059(15)
_refine_ls_extinction_expression Fc^*^=kFc[1+0.001xFc^2^\l^3^/sin(2\q)]^-1/4^
_refine_ls_extinction_method SHELXL
_refine_ls_goodness_of_fit_ref 1.007
_refine_ls_hydrogen_treatment undef
_refine_ls_matrix_type full
_refine_ls_number_parameters 92
_refine_ls_number_reflns 1191
_refine_ls_number_restraints 0
_refine_ls_restrained_S_all 1.007
_refine_ls_R_factor_all 0.0924
_refine_ls_R_factor_gt 0.0524
_refine_ls_shift/su_max 0.000
_refine_ls_shift/su_mean 0.000
_refine_ls_structure_factor_coef Fsqd
_refine_ls_weighting_details
; 
 w=1/[\s^2^(Fo^2^)+(0.0336P)^2^] 
 where P=(Fo^2^+2Fc^2^)/3 
;
_refine_ls_weighting_scheme calc
_refine_ls_wR_factor_gt 0.0907
_refine_ls_wR_factor_ref 0.1037
_reflns_Friedel_coverage 0.000
_reflns_number_gt 757
_reflns_number_total 1191
_reflns_threshold_expression 'I > 2\s(I)'
_cod_data_source_file d0cc06851a2.cif
_cod_data_source_block aaa
_cod_original_sg_symbol_H-M 'P 21/c'
_cod_database_code 7127602
_shelx_space_group_comment
; 
The symmetry employed for this shelxl refinement is uniquely defined 
by the following loop, which should always be used as a source of 
symmetry information in preference to the above space-group names. 
They are only intended as comments. 
;
_shelxl_version_number 2013-2

loop_
_space_group_symop_operation_xyz
'x, y, z'
'-x, y+1/2, -z+1/2'
'-x, -y, -z'
'x, -y-1/2, z-1/2'

loop_
_atom_site_label
_atom_site_type_symbol
_atom_site_fract_x
_atom_site_fract_y
_atom_site_fract_z
_atom_site_U_iso_or_equiv
_atom_site_adp_type
_atom_site_occupancy
_atom_site_site_symmetry_order
_atom_site_calc_flag
_atom_site_refinement_flags_posn
_atom_site_refinement_flags_adp
_atom_site_refinement_flags_occupancy
_atom_site_disorder_assembly
_atom_site_disorder_group
Rb1 Rb 0.93608(18) 0.07439(4) 0.76461(11) 0.0338(3) Uani 1 1 d . . . . .
B1 B 1.1247(19) 0.1902(4) 0.4146(13) 0.0249(19) Uani 1 1 d . . . . .
B2 B 0.6098(19) 0.2351(5) 0.1606(12) 0.0256(19) Uani 1 1 d . . . . .
B3 B 0.6809(19) 0.1012(4) 0.2214(13) 0.0214(17) Uani 1 1 d . . . . .
O1 O 0.9385(11) 0.2480(3) 0.2941(7) 0.0306(12) Uani 1 1 d . . . . .
O2 O 1.4414(10) 0.2001(2) 0.5699(7) 0.0314(12) Uani 1 1 d . . . . .
O3 O 1.0004(11) 0.1198(2) 0.3959(7) 0.0263(11) Uani 1 1 d . . . . .
O4 O 0.4777(10) 0.1662(3) 0.1320(7) 0.0312(12) Uani 1 1 d . . . . .
F1 F 0.7257(9) 0.0652(2) 0.0665(6) 0.0377(11) Uani 1 1 d . . . . .
F2 F 0.5327(9) 0.0491(2) 0.2915(6) 0.0356(11) Uani 1 1 d . . . . .

loop_
_atom_site_aniso_label
_atom_site_aniso_U_11
_atom_site_aniso_U_22
_atom_site_aniso_U_33
_atom_site_aniso_U_23
_atom_site_aniso_U_13
_atom_site_aniso_U_12
Rb1 0.0386(5) 0.0304(4) 0.0314(5) 0.0050(4) 0.0163(3) 0.0025(4)
B1 0.019(4) 0.022(4) 0.025(4) 0.007(4) 0.004(4) 0.003(4)
B2 0.020(4) 0.023(5) 0.023(4) 0.012(4) 0.002(4) 0.006(4)
B3 0.024(4) 0.011(4) 0.032(5) 0.001(3) 0.015(4) -0.003(3)
O1 0.019(2) 0.023(3) 0.034(3) 0.006(2) 0.000(2) 0.003(2)
O2 0.021(3) 0.021(3) 0.032(3) -0.002(2) -0.002(2) -0.004(2)
O3 0.023(3) 0.019(3) 0.027(3) 0.002(2) 0.005(2) 0.000(2)
O4 0.018(2) 0.022(3) 0.036(3) -0.002(2) -0.001(2) 0.000(2)
F1 0.045(3) 0.038(3) 0.032(2) -0.012(2) 0.020(2) -0.004(2)
F2 0.033(2) 0.031(2) 0.039(3) 0.000(2) 0.014(2) -0.012(2)

loop_
_atom_type_symbol
_atom_type_description
_atom_type_scat_dispersion_real
_atom_type_scat_dispersion_imag
_atom_type_scat_source
B B 0.0013 0.0007 'International Tables Vol C Tables 4.2.6.8 and 6.1.1.4'
F F 0.0171 0.0103 'International Tables Vol C Tables 4.2.6.8 and 6.1.1.4'
O O 0.0106 0.0060 'International Tables Vol C Tables 4.2.6.8 and 6.1.1.4'
Rb Rb -0.9393 2.9676 'International Tables Vol C Tables 4.2.6.8 and 6.1.1.4'

loop_
_geom_angle_atom_site_label_1
_geom_angle_atom_site_label_2
_geom_angle_atom_site_label_3
_geom_angle
_geom_angle_site_symmetry_1
_geom_angle_site_symmetry_3
_geom_angle_publ_flag
F1 Rb1 F1 86.74(14) 1_556 3_756 ?
F1 Rb1 O3 162.49(12) 1_556 . ?
F1 Rb1 O3 110.28(13) 3_756 . ?
F1 Rb1 F2 63.45(13) 1_556 3_656 ?
F1 Rb1 F2 69.15(16) 3_756 3_656 ?
O3 Rb1 F2 117.77(13) . 3_656 ?
F1 Rb1 O2 86.12(16) 1_556 1_455 ?
F1 Rb1 O2 166.56(12) 3_756 1_455 ?
O3 Rb1 O2 76.39(15) . 1_455 ?
F2 Rb1 O2 97.46(17) 3_656 1_455 ?
F1 Rb1 F2 127.94(17) 1_556 . ?
F1 Rb1 F2 105.62(12) 3_756 . ?
O3 Rb1 F2 45.01(15) . . ?
F2 Rb1 F2 74.14(13) 3_656 . ?
O2 Rb1 F2 70.35(12) 1_455 . ?
F1 Rb1 O4 78.66(19) 1_556 1_656 ?
F1 Rb1 O4 91.69(14) 3_756 1_656 ?
O3 Rb1 O4 104.07(17) . 1_656 ?
F2 Rb1 O4 137.71(14) 3_656 1_656 ?
O2 Rb1 O4 98.04(14) 1_455 1_656 ?
F2 Rb1 O4 148.09(12) . 1_656 ?
F1 Rb1 O1 89.74(12) 1_556 4_566 ?
F1 Rb1 O1 147.82(12) 3_756 4_566 ?
O3 Rb1 O1 78.03(13) . 4_566 ?
F2 Rb1 O1 135.98(13) 3_656 4_566 ?
O2 Rb1 O1 43.50(13) 1_455 4_566 ?
F2 Rb1 O1 101.70(12) . 4_566 ?
O4 Rb1 O1 56.32(12) 1_656 4_566 ?
F1 Rb1 F1 100.31(18) 1_556 1_656 ?
F1 Rb1 F1 57.21(14) 3_756 1_656 ?
O3 Rb1 F1 92.70(16) . 1_656 ?
F2 Rb1 F1 125.00(14) 3_656 1_656 ?
O2 Rb1 F1 135.48(12) 1_455 1_656 ?
F2 Rb1 F1 129.23(10) . 1_656 ?
O4 Rb1 F1 42.30(11) 1_656 1_656 ?
O1 Rb1 F1 92.19(11) 4_566 1_656 ?
F1 Rb1 F2 126.53(12) 1_556 3_756 ?
F1 Rb1 F2 39.94(11) 3_756 3_756 ?
O3 Rb1 F2 70.77(12) . 3_756 ?
F2 Rb1 F2 92.49(16) 3_656 3_756 ?
O2 Rb1 F2 146.59(13) 1_455 3_756 ?
F2 Rb1 F2 82.01(14) . 3_756 ?
O4 Rb1 F2 95.70(17) 1_656 3_756 ?
O1 Rb1 F2 130.95(12) 4_566 3_756 ?
F1 Rb1 F2 53.72(13) 1_656 3_756 ?
F1 Rb1 B3 80.0(2) 1_556 1_656 ?
F1 Rb1 B3 67.64(15) 3_756 1_656 ?
O3 Rb1 B3 109.7(2) . 1_656 ?
F2 Rb1 B3 123.91(17) 3_656 1_656 ?
O2 Rb1 B3 122.07(16) 1_455 1_656 ?
F2 Rb1 B3 151.70(15) . 1_656 ?
O4 Rb1 B3 24.13(14) 1_656 1_656 ?
O1 Rb1 B3 80.24(15) 4_566 1_656 ?
F1 Rb1 B3 23.56(14) 1_656 1_656 ?
F2 Rb1 B3 76.03(19) 3_756 1_656 ?
F1 Rb1 F2 62.04(18) 1_556 1_656 ?
F1 Rb1 F2 55.97(10) 3_756 1_656 ?
O3 Rb1 F2 130.69(17) . 1_656 ?
F2 Rb1 F2 101.45(12) 3_656 1_656 ?
O2 Rb1 F2 128.97(12) 1_455 1_656 ?
F2 Rb1 F2 160.63(15) . 1_656 ?
O4 Rb1 F2 40.55(11) 1_656 1_656 ?
O1 Rb1 F2 94.45(11) 4_566 1_656 ?
F1 Rb1 F2 38.39(9) 1_656 1_656 ?
F2 Rb1 F2 79.33(15) 3_756 1_656 ?
B3 Rb1 F2 22.88(14) 1_656 1_656 ?
O3 B1 O1 121.3(6) . . ?
O3 B1 O2 116.1(6) . . ?
O1 B1 O2 122.5(7) . . ?
O4 B2 O2 125.1(6) . 4_465 ?
O4 B2 O1 122.1(6) . . ?
O2 B2 O1 112.7(6) 4_465 . ?
O4 B2 Rb1 175.2(5) . 4_565 ?
O2 B2 Rb1 53.6(4) 4_465 4_565 ?
O1 B2 Rb1 59.2(4) . 4_565 ?
F2 B3 F1 106.9(6) . . ?
F2 B3 O4 111.1(6) . . ?
F1 B3 O4 108.9(6) . . ?
F2 B3 O3 108.1(6) . . ?
F1 B3 O3 108.5(6) . . ?
O4 B3 O3 113.0(6) . . ?
F2 B3 Rb1 79.4(4) . 1_454 ?
F1 B3 Rb1 68.8(4) . 1_454 ?
O4 B3 Rb1 62.6(3) . 1_454 ?
O3 B3 Rb1 172.4(5) . 1_454 ?
F2 B3 Rb1 75.2(4) . 3_756 ?
F1 B3 Rb1 49.9(3) . 3_756 ?
O4 B3 Rb1 157.9(5) . 3_756 ?
O3 B3 Rb1 83.3(4) . 3_756 ?
Rb1 B3 Rb1 99.4(2) 1_454 3_756 ?
B1 O1 B2 118.6(6) . . ?
B1 O1 Rb1 141.0(4) . 4_565 ?
B2 O1 Rb1 98.6(4) . 4_565 ?
B2 O2 B1 130.2(6) 4_666 . ?
B2 O2 Rb1 105.0(4) 4_666 1_655 ?
B1 O2 Rb1 124.7(4) . 1_655 ?
B1 O3 B3 120.3(6) . . ?
B1 O3 Rb1 112.7(4) . . ?
B3 O3 Rb1 102.7(4) . . ?
B2 O4 B3 120.4(5) . . ?
B2 O4 Rb1 137.1(4) . 1_454 ?
B3 O4 Rb1 93.3(4) . 1_454 ?
B3 F1 Rb1 148.3(4) . 1_554 ?
B3 F1 Rb1 108.2(4) . 3_756 ?
Rb1 F1 Rb1 93.27(14) 1_554 3_756 ?
B3 F1 Rb1 87.7(4) . 1_454 ?
Rb1 F1 Rb1 100.31(18) 1_554 1_454 ?
Rb1 F1 Rb1 122.79(13) 3_756 1_454 ?
B3 F2 Rb1 154.1(4) . 3_656 ?
B3 F2 Rb1 100.0(4) . . ?
Rb1 F2 Rb1 105.86(13) 3_656 . ?
B3 F2 Rb1 82.0(4) . 3_756 ?
Rb1 F2 Rb1 92.49(16) 3_656 3_756 ?
Rb1 F2 Rb1 97.99(14) . 3_756 ?
B3 F2 Rb1 77.7(4) . 1_454 ?
Rb1 F2 Rb1 78.55(12) 3_656 1_454 ?
Rb1 F2 Rb1 160.63(15) . 1_454 ?
Rb1 F2 Rb1 100.67(15) 3_756 1_454 ?

loop_
_geom_bond_atom_site_label_1
_geom_bond_atom_site_label_2
_geom_bond_distance
_geom_bond_site_symmetry_2
_geom_bond_publ_flag
Rb1 F1 2.831(5) 1_556 ?
Rb1 F1 2.882(4) 3_756 ?
Rb1 O3 2.972(6) . ?
Rb1 F2 2.993(5) 3_656 ?
Rb1 O2 3.035(5) 1_455 ?
Rb1 F2 3.074(6) . ?
Rb1 O4 3.123(5) 1_656 ?
Rb1 O1 3.163(5) 4_566 ?
Rb1 F1 3.277(8) 1_656 ?
Rb1 F2 3.494(6) 3_756 ?
Rb1 B3 3.512(9) 1_656 ?
Rb1 F2 3.534(6) 1_656 ?
B1 O3 1.360(9) . ?
B1 O1 1.361(8) . ?
B1 O2 1.378(9) . ?
B2 O4 1.343(9) . ?
B2 O2 1.373(8) 4_465 ?
B2 O1 1.390(9) . ?
B2 Rb1 3.641(9) 4_565 ?
B3 F2 1.398(8) . ?
B3 F1 1.405(9) . ?
B3 O4 1.438(8) . ?
B3 O3 1.463(9) . ?
B3 Rb1 3.512(9) 1_454 ?
B3 Rb1 3.579(8) 3_756 ?
O1 Rb1 3.163(5) 4_565 ?
O2 B2 1.373(8) 4_666 ?
O2 Rb1 3.035(5) 1_655 ?
O4 Rb1 3.123(5) 1_454 ?
F1 Rb1 2.831(5) 1_554 ?
F1 Rb1 2.882(4) 3_756 ?
F1 Rb1 3.277(7) 1_454 ?
F2 Rb1 2.993(5) 3_656 ?
F2 Rb1 3.494(6) 3_756 ?
F2 Rb1 3.534(6) 1_454 ?

loop_
_geom_torsion_atom_site_label_1
_geom_torsion_atom_site_label_2
_geom_torsion_atom_site_label_3
_geom_torsion_atom_site_label_4
_geom_torsion
_geom_torsion_site_symmetry_1
_geom_torsion_site_symmetry_2
_geom_torsion_site_symmetry_3
_geom_torsion_site_symmetry_4
_geom_torsion_publ_flag
O3 B1 O1 B2 4.6(10) . . . . ?
O2 B1 O1 B2 -171.5(7) . . . . ?
O3 B1 O1 Rb1 165.5(4) . . . 4_565 ?
O2 B1 O1 Rb1 -10.5(12) . . . 4_565 ?
O4 B2 O1 B1 -6.6(11) . . . . ?
O2 B2 O1 B1 171.5(6) 4_465 . . . ?
Rb1 B2 O1 B1 168.0(7) 4_565 . . . ?
O4 B2 O1 Rb1 -174.6(6) . . . 4_565 ?
O2 B2 O1 Rb1 3.5(6) 4_465 . . 4_565 ?
O3 B1 O2 B2 -163.0(7) . . . 4_666 ?
O1 B1 O2 B2 13.3(12) . . . 4_666 ?
O3 B1 O2 Rb1 21.7(9) . . . 1_655 ?
O1 B1 O2 Rb1 -162.1(5) . . . 1_655 ?
O1 B1 O3 B3 10.8(10) . . . . ?
O2 B1 O3 B3 -172.9(6) . . . . ?
O1 B1 O3 Rb1 -110.7(7) . . . . ?
O2 B1 O3 Rb1 65.6(7) . . . . ?
F2 B3 O3 B1 -146.2(6) . . . . ?
F1 B3 O3 B1 98.1(7) . . . . ?
O4 B3 O3 B1 -22.8(9) . . . . ?
Rb1 B3 O3 B1 141.8(6) 3_756 . . . ?
F2 B3 O3 Rb1 -20.0(6) . . . . ?
F1 B3 O3 Rb1 -135.7(4) . . . . ?
O4 B3 O3 Rb1 103.4(5) . . . . ?
Rb1 B3 O3 Rb1 -92.02(18) 3_756 . . . ?
O2 B2 O4 B3 174.9(7) 4_465 . . . ?
O1 B2 O4 B3 -7.2(11) . . . . ?
O2 B2 O4 Rb1 38.0(12) 4_465 . . 1_454 ?
O1 B2 O4 Rb1 -144.1(5) . . . 1_454 ?
F2 B3 O4 B2 142.7(7) . . . . ?
F1 B3 O4 B2 -99.8(7) . . . . ?
O3 B3 O4 B2 20.9(9) . . . . ?
Rb1 B3 O4 B2 -152.3(7) 1_454 . . . ?
Rb1 B3 O4 B2 -114.3(12) 3_756 . . . ?
F2 B3 O4 Rb1 -65.0(6) . . . 1_454 ?
F1 B3 O4 Rb1 52.5(5) . . . 1_454 ?
O3 B3 O4 Rb1 173.2(5) . . . 1_454 ?
Rb1 B3 O4 Rb1 38.0(12) 3_756 . . 1_454 ?
F2 B3 F1 Rb1 177.0(4) . . . 1_554 ?
O4 B3 F1 Rb1 56.9(10) . . . 1_554 ?
O3 B3 F1 Rb1 -66.5(9) . . . 1_554 ?
Rb1 B3 F1 Rb1 105.9(7) 1_454 . . 1_554 ?
Rb1 B3 F1 Rb1 -130.2(8) 3_756 . . 1_554 ?
F2 B3 F1 Rb1 -52.8(6) . . . 3_756 ?
O4 B3 F1 Rb1 -172.9(4) . . . 3_756 ?
O3 B3 F1 Rb1 63.7(5) . . . 3_756 ?
Rb1 B3 F1 Rb1 -123.9(2) 1_454 . . 3_756 ?
F2 B3 F1 Rb1 71.1(5) . . . 1_454 ?
O4 B3 F1 Rb1 -49.1(5) . . . 1_454 ?
O3 B3 F1 Rb1 -172.5(5) . . . 1_454 ?
Rb1 B3 F1 Rb1 123.9(2) 3_756 . . 1_454 ?
F1 B3 F2 Rb1 -40.1(12) . . . 3_656 ?
O4 B3 F2 Rb1 78.6(11) . . . 3_656 ?
O3 B3 F2 Rb1 -156.8(6) . . . 3_656 ?
Rb1 B3 F2 Rb1 23.7(9) 1_454 . . 3_656 ?
Rb1 B3 F2 Rb1 -79.2(9) 3_756 . . 3_656 ?
F1 B3 F2 Rb1 135.8(4) . . . . ?
O4 B3 F2 Rb1 -105.5(5) . . . . ?
O3 B3 F2 Rb1 19.1(5) . . . . ?
Rb1 B3 F2 Rb1 -160.40(14) 1_454 . . . ?
Rb1 B3 F2 Rb1 96.78(17) 3_756 . . . ?
F1 B3 F2 Rb1 39.0(4) . . . 3_756 ?
O4 B3 F2 Rb1 157.8(6) . . . 3_756 ?
O3 B3 F2 Rb1 -77.6(5) . . . 3_756 ?
Rb1 B3 F2 Rb1 102.82(15) 1_454 . . 3_756 ?
F1 B3 F2 Rb1 -63.8(5) . . . 1_454 ?
O4 B3 F2 Rb1 54.9(5) . . . 1_454 ?
O3 B3 F2 Rb1 179.5(5) . . . 1_454 ?
Rb1 B3 F2 Rb1 -102.82(15) 3_756 . . 1_454 ?
